data_2006080
loop_
_publ_author_name
'Kanno, H.'
'Iijima, K.'

_publ_contact_author
;  Dr Kinya Iijima
   Department of Chemistry
   Faculty of Science
   Shizuoka University
   836 Oya, Shizuoka 422
   Japan
;
_publ_section_title
;
 4,4'-Dimethyl-2,2'-bipyridine 1,1'-Dioxide
;
_journal_issue 4
_journal_name_full 'Acta Crystallographica Section C'
_journal_page_first 498
_journal_page_last 499
_journal_paper_doi 10.1107/S010827019601548X
_journal_volume 53
_journal_year 1997
_chemical_formula_sum 'C12 H12 N2 O2'
_chemical_formula_weight 216.24
_space_group_IT_number 15
_symmetry_cell_setting monoclinic
_symmetry_space_group_name_Hall '-C 2yc'
_symmetry_space_group_name_H-M 'C 1 2/c 1'
_atom_type_scat_source 'International Tables (1974)'
_cell_angle_alpha 90.00(0)
_cell_angle_beta 107.09(3)
_cell_angle_gamma 90.00(0)
_cell_formula_units_Z 4
_cell_length_a 11.232(4)
_cell_length_b 9.175(3)
_cell_length_c 10.444(4)
_cell_measurement_reflns_used 23
_cell_measurement_temperature 298
_cell_measurement_theta_max 17.5
_cell_measurement_theta_min 14.3
_cell_volume 1028.8(7)
_computing_cell_refinement 'MXC Software'
_computing_data_collection 'MXC Software (MAC Science, 1989)'
_computing_data_reduction 'Crystan (Gilmore & Brown, 1988)'
_computing_molecular_graphics 'ORTEP (Johnson, 1965), Crystan'
_computing_publication_material Crystan
_computing_structure_refinement Crystan
_computing_structure_solution Crystan
_diffrn_measurement_device 'Mac Science MXC3'
_diffrn_measurement_method '2\q/\w  '
_diffrn_radiation_type 'Mo K\a '
_diffrn_radiation_wavelength 0.71073
_diffrn_reflns_av_R_equivalents 0.027
_diffrn_reflns_limit_h_max 13
_diffrn_reflns_limit_h_min -14
_diffrn_reflns_limit_k_max 11
_diffrn_reflns_limit_k_min 0
_diffrn_reflns_limit_l_max 13
_diffrn_reflns_limit_l_min 0
_diffrn_reflns_number 1328
_diffrn_reflns_theta_max 26.43
_diffrn_standards_decay_% ' < 2 '
_diffrn_standards_interval_count 100
_diffrn_standards_number 3
_exptl_absorpt_coefficient_mu 0.097
_exptl_absorpt_correction_type none
_exptl_crystal_colour Colourless
_exptl_crystal_density_diffrn 1.396
_exptl_crystal_density_meas 1.38
_exptl_crystal_density_method ' flotation in a mixture of benzene and carbon tetrachloride'
_exptl_crystal_description Needle
_exptl_crystal_size_max 0.40
_exptl_crystal_size_mid 0.30
_exptl_crystal_size_min 0.25
_refine_diff_density_max 0.26
_refine_diff_density_min -0.29
_refine_ls_extinction_method None
_refine_ls_goodness_of_fit_obs 1.590
_refine_ls_hydrogen_treatment 'H atoms not refined '
_refine_ls_number_parameters 73
_refine_ls_number_reflns 948
_refine_ls_R_factor_obs 0.0572
_refine_ls_shift/esd_max 0.0025
_refine_ls_shift/esd_mean 0.0004
_refine_ls_structure_factor_coef F
_refine_ls_weighting_details 'w = 1/[\s^2^(F~o~)+0.0005F~o~^2^]'
_refine_ls_weighting_scheme calc
_refine_ls_wR_factor_obs 0.0585
_reflns_number_observed 948
_reflns_number_total 1087
_reflns_observed_criterion 'refl observed if I > 1.25 \s(I) '
_cod_data_source_file oh1103.cif
_cod_data_source_block dm-bpdo
_cod_depositor_comments
;
The following automatic conversions were performed:
'_symmetry_cell_setting' value 'Monoclinic' changed to 'monoclinic'
according to '/home/saulius/struct/CIF-dictionaries/cif_core.dic'
dictionary named 'cif_core.dic' version 2.4.1 from 2010-06-29.

Automatic conversion script
Id: cif_fix_enum 1527 2010-12-29 10:47:43Z saulius 

The following automatic conversions were performed:

'_symmetry_cell_setting' value 'Monoclinic' changed to 'monoclinic'
according to /home/saulius/struct/CIF-dictionaries/cif_core.dic
dictionary named 'cif_core.dic' version 2.4.1 from 2010-06-29.

Automatic conversion script
Id: cif_fix_values 1715 2011-07-08 13:25:40Z adriana 

The following automatic conversions were performed:

'_refine_ls_weighting_scheme' value 'w =
1/[\s^2^(F~o~)+0.0005F~o~^2^]' was changed to 'calc'. New tag
'_refine_ls_weighting_details' was created. The value of the new tag
was set to 'w = 1/[\s^2^(F~o~)+0.0005F~o~^2^]'.

Automatic conversion script
Id: cif_fix_values 3143 2015-03-26 13:38:13Z robertas 
;
_cod_original_sg_symbol_H-M 'C 2/c'
_cod_original_formula_sum 'C12 H12 O2 N2'
_cod_database_code 2006080

loop_
_symmetry_equiv_pos_as_xyz
+X,+Y,+Z
-X,-Y,-Z
-X+0.5,-Y+0.5,-Z
+X+0.5,+Y+0.5,+Z
-X,+Y,-Z+0.5
+X,-Y,+Z+0.5
+X+0.5,-Y+0.5,+Z+0.5
-X+0.5,+Y+0.5,-Z+0.5

loop_
_atom_site_aniso_label
_atom_site_aniso_U_11
_atom_site_aniso_U_12
_atom_site_aniso_U_13
_atom_site_aniso_U_22
_atom_site_aniso_U_23
_atom_site_aniso_U_33
O1 0.0434(7) -0.0164(5) 0.0052(5) 0.0441(7) -0.0017(5) 0.0305(6)
N1 0.0332(7) -0.0011(5) 0.0079(5) 0.0320(7) 0.0000(5) 0.0232(6)
C1 0.0317(8) 0.0040(6) 0.0089(6) 0.0307(7) 0.0024(6) 0.0226(7)
C2 0.0355(8) 0.0010(6) 0.0096(6) 0.0323(8) 0.0021(6) 0.0248(7)
C3 0.0284(7) 0.0025(6) 0.0074(6) 0.0325(8) -0.0025(6) 0.0247(7)
C4 0.0331(8) 0.0041(6) 0.0063(6) 0.0364(8) -0.0007(6) 0.0201(6)
C5 0.0381(8) -0.0002(7) 0.0099(6) 0.0350(8) 0.0037(6) 0.0228(7)
C6 0.0425(9) -0.0042(7) 0.0042(7) 0.0383(9) -0.0014(7) 0.0314(8)

loop_
_atom_site_label
_atom_site_occupancy
_atom_site_fract_x
_atom_site_fract_y
_atom_site_fract_z
_atom_site_U_iso_or_equiv
_atom_site_thermal_displace_type
O1 1.000 0.07679(9) 0.37492(12) 0.15658(9) 0.0411(6) Ueq
N1 1.000 -0.00741(10) 0.27788(13) 0.10241(11) 0.0304(6) Ueq
C1 1.000 -0.03299(13) 0.16608(15) 0.17728(12) 0.0291(7) Ueq
C2 1.000 -0.11315(13) 0.05656(15) 0.11614(13) 0.0317(7) Ueq
C3 1.000 -0.17504(12) 0.05802(15) -0.02047(13) 0.0294(7) Ueq
C4 1.000 -0.15232(13) 0.17816(16) -0.09051(13) 0.0309(7) Ueq
C5 1.000 -0.07021(13) 0.28429(15) -0.03061(13) 0.0328(7) Ueq
C6 1.000 -0.26282(14) -0.06115(17) -0.08518(14) 0.0393(8) Ueq
H2 1.000 -0.12525 -0.02222 0.17152 0.050 Uiso
H4 1.000 -0.19672 0.18756 -0.18390 0.050 Uiso
H5 1.000 -0.05573 0.37339 -0.07186 0.050 Uiso
H6A 1.000 -0.33090 -0.02816 -0.15876 0.050 Uiso
H6B 1.000 -0.22593 -0.14503 -0.11327 0.050 Uiso
H6C 1.000 -0.30023 -0.10066 -0.02107 0.050 Uiso

loop_
_geom_angle_atom_site_label_1
_geom_angle_atom_site_label_2
_geom_angle_atom_site_label_3
_geom_angle_site_symmetry_1
_geom_angle_site_symmetry_3
_geom_angle
_geom_angle_publ_flag
O1 N1 C1 . . 120.8(2) yes
O1 N1 C5 . . 120.4(2) yes
C1 N1 C5 . . 118.8(2) yes
N1 C1 C1 . 5_555 117.3(2) yes
N1 C1 C2 . . 120.0(2) yes
C1 C1 C2 5_555 . 122.6(2) yes
C1 C2 C3 . . 122.1(2) yes
C2 C3 C4 . . 115.7(2) yes
C2 C3 C6 . . 121.4(2) yes
C4 C3 C6 . . 122.8(2) yes
C3 C4 C5 . . 122.1(2) yes
N1 C5 C4 . . 121.1(2) yes

loop_
_geom_bond_atom_site_label_1
_geom_bond_site_symmetry_1
_geom_bond_atom_site_label_2
_geom_bond_site_symmetry_2
_geom_bond_distance
_geom_bond_publ_flag
O1 . N1 . 1.301(2) yes
N1 . C1 . 1.370(2) yes
N1 . C5 . 1.362(2) yes
C1 . C1 5_555 1.482(2) yes
C1 . C2 . 1.375(2) yes
C2 . C3 . 1.391(2) yes
C3 . C4 . 1.387(2) yes
C3 . C6 . 1.494(3) yes
C4 . C5 . 1.361(2) yes

loop_
_geom_torsion_atom_site_label_1
_geom_torsion_atom_site_label_2
_geom_torsion_atom_site_label_3
_geom_torsion_atom_site_label_4
_geom_torsion_site_symmetry_1
_geom_torsion_site_symmetry_2
_geom_torsion
_geom_torsion_publ_flag
O1 N1 C1 C2 . . -173.6(2) no
O1 N1 C5 C4 . . 175.5(2) no
C5 N1 C1 C2 . . 5.3(2) no
C1 N1 C5 C4 . . -3.4(2) no
C1 C1 N1 O1 5_555 . 3.8(2) no
C1 C1 N1 C5 5_555 . -177.4(2) no
N1 C1 C1 N1 5_555 5_555 65.1(2) no
N1 C1 C1 C2 5_555 5_555 -117.6(2) no
C2 C1 C1 N1 5_555 5_555 -117.6(2) no
C2 C1 C1 C2 5_555 5_555 59.7(2) no
N1 C1 C2 C3 . . -3.1(2) no
C1 C1 C2 C3 . . 179.7(3) no
C1 C2 C3 C4 . . -1.1(2) no
C1 C2 C3 C6 . . -179.4(3) no
C2 C3 C4 C5 . . 3.0(2) no
C6 C3 C4 C5 . . -178.7(3) no
C3 C4 C5 N1 . . -0.9(2) no
